data_2012805
loop_
_publ_author_name
'Trevor W. Hayton'
'Peter Legzdins'
'Steven J. Rettig'

_publ_section_title Di-\m-methoxy-bis[(\h^5^-cyclopentadienyl)(nitrosyl-\k<i>N</i>)(trimethylsilylmethyl)molybdenum(II)]
_journal_issue 7
_journal_name_full 'Acta Crystallographica Section C'
_journal_page_first m377
_journal_page_last m378
_journal_paper_doi 10.1107/S010827010200865X
_journal_volume 58
_journal_year 2002
_chemical_formula_iupac '[Mo2 (C5 H5)2 (C H3 O)2 (C4 H11 Si)2 (N O)2]'
_chemical_formula_moiety 'C20 H38 Mo2 N2 O4 Si2'
_chemical_formula_sum 'C20 H38 Mo2 N2 O4 Si2'
_chemical_formula_weight 618.58
_chemical_name_systematic
;
Di-\m-methoxy-bis[(\h^5^-cyclopentadienyl)(nitrosyl-
\kN)(trimethylsilylmethyl)molybdenum(III)]
;
_space_group_IT_number 33
_symmetry_cell_setting orthorhombic
_symmetry_space_group_name_Hall 'P 2c -2n'
_symmetry_space_group_name_H-M 'P n a 21'
_cell_angle_alpha 90
_cell_angle_beta 90
_cell_angle_gamma 90
_cell_formula_units_Z 4
_cell_length_a 12.375(2)
_cell_length_b 15.248(2)
_cell_length_c 14.119(2)
_cell_measurement_reflns_used 16401
_cell_measurement_temperature 180.2
_cell_measurement_theta_max 30.5
_cell_measurement_theta_min 2.0
_cell_volume 2664.2(7)
_computing_cell_refinement d*TREK
_computing_data_collection 'd*TREK (Molecular Structure Corporation, 1997)'
_computing_data_reduction d*TREK
_computing_publication_material TEXSAN
_computing_structure_refinement 'TEXSAN (Molecular Structure Corporation, 1997) and SHELXL97 (Sheldrick, 1997)'
_computing_structure_solution 'SIR97 (Altomare et al., 1999)'
_diffrn_ambient_temperature 180.2
_diffrn_detector_area_resol_mean 11.76
_diffrn_measured_fraction_theta_full 0.929
_diffrn_measured_fraction_theta_max 0.929
_diffrn_measurement_device_type 'Rigaku ADSC CCD area-detector'
_diffrn_measurement_method 'area detector'
_diffrn_radiation_monochromator graphite
_diffrn_radiation_source 'X-ray tube'
_diffrn_radiation_type 'Mo K\a'
_diffrn_radiation_wavelength 0.71069
_diffrn_reflns_av_R_equivalents 0.060
_diffrn_reflns_av_sigmaI/netI 0.100
_diffrn_reflns_limit_h_max 17
_diffrn_reflns_limit_h_min -15
_diffrn_reflns_limit_k_max 16
_diffrn_reflns_limit_k_min -21
_diffrn_reflns_limit_l_max 18
_diffrn_reflns_limit_l_min -16
_diffrn_reflns_number 24272
_diffrn_reflns_reduction_process 'Lp corrections applied'
_diffrn_reflns_theta_full 30.56
_diffrn_reflns_theta_max 30.56
_diffrn_reflns_theta_min 1.97
_diffrn_standards_decay_% <2
_diffrn_standards_interval_count 0
_diffrn_standards_number 0
_exptl_absorpt_coefficient_mu 1.056
_exptl_absorpt_correction_T_max 0.969
_exptl_absorpt_correction_T_min 0.775
_exptl_absorpt_correction_type multi-scan
_exptl_absorpt_process_details 'd*TREK (Molecular Structure Corporation, 1997)'
_exptl_crystal_colour orange
_exptl_crystal_density_diffrn 1.542
_exptl_crystal_density_meas ?
_exptl_crystal_description plate
_exptl_crystal_F_000 1264.00
_exptl_crystal_size_max 0.30
_exptl_crystal_size_mid 0.20
_exptl_crystal_size_min 0.03
_refine_diff_density_max 1.72
_refine_diff_density_min -2.64
_refine_ls_abs_structure_details 'Flack (1983), 2844 Friedel pairs'
_refine_ls_abs_structure_Flack 0.032(4)
_refine_ls_extinction_method none
_refine_ls_goodness_of_fit_all 1.215
_refine_ls_goodness_of_fit_ref 1.215
_refine_ls_hydrogen_treatment constr
_refine_ls_matrix_type full
_refine_ls_number_constraints 0
_refine_ls_number_parameters 270
_refine_ls_number_reflns 7078
_refine_ls_number_restraints 0
_refine_ls_R_factor_all 0.073
_refine_ls_R_factor_gt 0.037
_refine_ls_shift/su_max 0.002
_refine_ls_shift/su_mean 0.000
_refine_ls_structure_factor_coef Fsqd
_refine_ls_weighting_details 'w = 1/[\s^2^(Fo^2^)]'
_refine_ls_weighting_scheme sigma
_refine_ls_wR_factor_all 0.063
_refine_ls_wR_factor_ref 0.063
_reflns_number_gt 4260
_reflns_number_total 7079
_reflns_threshold_expression I>3\s(I)
_cod_data_source_file fr1372.cif
_cod_data_source_block I
_cod_depositor_comments
;
The following automatic conversions were performed:

'_exptl_crystal_density_meas' value 'not measured' was changed to '?'
- the value is perceived as not measured.

Automatic conversion script
Id: cif_fix_values 3008 2015-01-20 13:52:24Z robertas 
;
_cod_original_cell_volume 2664.1(6)
_cod_database_code 2012805
_cod_database_fobs_code 2012805

loop_
_symmetry_equiv_pos_as_xyz
'  +x,  +y,  +z'
'  -x,  -y,1/2+z'
1/2-x,1/2+y,1/2+z
'1/2+x,1/2-y,  +z'

loop_
_atom_site_label
_atom_site_fract_x
_atom_site_fract_y
_atom_site_fract_z
_atom_site_U_iso_or_equiv
_atom_site_adp_type
_atom_site_calc_flag
_atom_site_calc_attached_atom
_atom_site_refinement_flags
_atom_site_occupancy
Mo1 0.31576(3) 0.39487(2) 0.3891 0.01886(9) Uani d ? . 1.000
Mo2 0.25867(3) 0.57059(2) 0.53772(5) 0.01878(9) Uani d ? . 1.000
Si1 0.30840(10) 0.20452(7) 0.52860(10) 0.0270(4) Uani d ? . 1.000
Si2 0.27200(10) 0.78388(8) 0.42390(10) 0.0262(4) Uani d ? . 1.000
O1 0.1447(3) 0.2794(2) 0.3093(3) 0.0370(10) Uani d ? . 1.000
O2 0.4758(3) 0.6528(2) 0.5445(3) 0.0370(10) Uani d ? . 1.000
O3 0.2001(3) 0.4893(2) 0.4250(2) 0.0224(9) Uani d ? . 1.000
O4 0.3330(2) 0.4424(2) 0.5366(3) 0.0212(7) Uani d ? . 1.000
N1 0.2121(3) 0.3237(2) 0.3499(3) 0.0260(10) Uani d ? . 1.000
N2 0.3891(3) 0.6190(2) 0.5331(3) 0.0199(9) Uani d ? . 1.000
C1 0.3454(5) 0.4580(4) 0.2423(4) 0.037(2) Uani d ? . 1.000
C2 0.3974(5) 0.5177(3) 0.3062(4) 0.034(2) Uani d ? . 1.000
C3 0.4826(4) 0.4759(3) 0.3510(4) 0.038(2) Uani d ? . 1.000
C4 0.4887(5) 0.3879(3) 0.3136(4) 0.035(2) Uani d ? . 1.000
C5 0.4072(5) 0.3766(3) 0.2480(4) 0.037(2) Uani d ? . 1.000
C6 0.2429(5) 0.5645(3) 0.7022(3) 0.0340(10) Uani d ? . 1.000
C7 0.1593(5) 0.5077(3) 0.6673(4) 0.036(2) Uani d ? . 1.000
C8 0.0841(5) 0.5635(4) 0.6209(4) 0.039(2) Uani d ? . 1.000
C9 0.1207(5) 0.6495(4) 0.6200(4) 0.040(2) Uani d ? . 1.000
C10 0.2196(5) 0.6521(3) 0.6736(4) 0.035(2) Uani d ? . 1.000
C11 0.1006(4) 0.4957(3) 0.3793(5) 0.0310(10) Uani d ? . 1.000
C12 0.4243(4) 0.4290(3) 0.5925(4) 0.0300(10) Uani d ? . 1.000
C13 0.3928(4) 0.2759(3) 0.4509(4) 0.030(2) Uani d ? . 1.000
C14 0.1887(5) 0.2616(3) 0.5845(4) 0.048(2) Uani d ? . 1.000
C15 0.3948(6) 0.1593(4) 0.6283(4) 0.052(2) Uani d ? . 1.000
C16 0.2570(5) 0.1089(3) 0.4577(4) 0.047(2) Uani d ? . 1.000
C17 0.2087(4) 0.6736(3) 0.4338(4) 0.0240(10) Uani d ? . 1.000
C18 0.4039(4) 0.7742(3) 0.3597(4) 0.036(2) Uani d ? . 1.000
C19 0.1826(5) 0.8568(3) 0.3523(4) 0.042(2) Uani d ? . 1.000
C20 0.2971(5) 0.8400(3) 0.5398(5) 0.051(2) Uani d ? . 1.000
H1 0.2819 0.4694 0.2028 0.044 Uiso c ? . 1.000
H2 0.3757 0.5788 0.3167 0.040 Uiso c ? . 1.000
H3 0.5302 0.5014 0.3992 0.045 Uiso c ? . 1.000
H4 0.5420 0.3434 0.3318 0.042 Uiso c ? . 1.000
H5 0.3931 0.3231 0.2115 0.044 Uiso c ? . 1.000
H6 0.3057 0.5460 0.7393 0.041 Uiso c ? . 1.000
H7 0.1549 0.4439 0.6740 0.043 Uiso c ? . 1.000
H8 0.0156 0.5439 0.5932 0.046 Uiso c ? . 1.000
H9 0.0856 0.6993 0.5886 0.048 Uiso c ? . 1.000
H10 0.2628 0.7044 0.6878 0.042 Uiso c ? . 1.000
H11 0.1118 0.5148 0.3136 0.037 Uiso c ? . 1.000
H12 0.0551 0.5385 0.4122 0.037 Uiso c ? . 1.000
H13 0.0649 0.4383 0.3795 0.037 Uiso c ? . 1.000
H14 0.4894 0.4395 0.5546 0.036 Uiso c ? . 1.000
H15 0.4248 0.3685 0.6159 0.036 Uiso c ? . 1.000
H16 0.4230 0.4696 0.6463 0.036 Uiso c ? . 1.000
H17 0.4549 0.2956 0.4884 0.036 Uiso c ? . 1.000
H18 0.4182 0.2397 0.3980 0.036 Uiso c ? . 1.000
H19 0.2141 0.3109 0.6230 0.058 Uiso c ? . 1.000
H20 0.1494 0.2200 0.6248 0.058 Uiso c ? . 1.000
H21 0.1405 0.2833 0.5347 0.058 Uiso c ? . 1.000
H22 0.4568 0.1281 0.6015 0.062 Uiso c ? . 1.000
H23 0.3516 0.1188 0.6666 0.062 Uiso c ? . 1.000
H24 0.4203 0.2077 0.6680 0.062 Uiso c ? . 1.000
H25 0.2207 0.1305 0.4004 0.057 Uiso c ? . 1.000
H26 0.2056 0.0751 0.4957 0.057 Uiso c ? . 1.000
H27 0.3177 0.0712 0.4394 0.057 Uiso c ? . 1.000
H28 0.1320 0.6845 0.4463 0.028 Uiso c ? . 1.000
H29 0.2168 0.6467 0.3712 0.028 Uiso c ? . 1.000
H30 0.3923 0.7456 0.2984 0.044 Uiso c ? . 1.000
H31 0.4544 0.7392 0.3976 0.044 Uiso c ? . 1.000
H32 0.4343 0.8329 0.3495 0.044 Uiso c ? . 1.000
H33 0.2159 0.9149 0.3463 0.051 Uiso c ? . 1.000
H34 0.1122 0.8624 0.3836 0.051 Uiso c ? . 1.000
H35 0.1724 0.8314 0.2890 0.051 Uiso c ? . 1.000
H36 0.3284 0.8980 0.5282 0.061 Uiso c ? . 1.000
H37 0.3471 0.8049 0.5777 0.061 Uiso c ? . 1.000
H38 0.2285 0.8465 0.5739 0.061 Uiso c ? . 1.000

loop_
_atom_site_aniso_label
_atom_site_aniso_U_11
_atom_site_aniso_U_22
_atom_site_aniso_U_33
_atom_site_aniso_U_12
_atom_site_aniso_U_13
_atom_site_aniso_U_23
Mo1 0.0210(2) 0.01460(10) 0.0211(2) -0.0004(2) 0.0012(3) -0.0019(2)
Mo2 0.0212(2) 0.01550(10) 0.0196(2) 0.0020(2) -0.0024(3) -0.0028(2)
Si1 0.0311(8) 0.0217(6) 0.0280(9) -0.0033(6) -0.0045(9) 0.0016(7)
Si2 0.0268(9) 0.0188(6) 0.0330(9) 0.0010(6) -0.0018(7) 0.0004(6)
O1 0.034(2) 0.037(2) 0.039(3) -0.012(2) -0.003(2) -0.019(2)
O2 0.024(2) 0.039(2) 0.048(3) -0.012(2) -0.015(2) 0.012(2)
O3 0.018(2) 0.021(2) 0.028(2) 0.0030(10) -0.006(2) -0.0060(10)
O4 0.024(2) 0.0200(10) 0.020(2) 0.0060(10) -0.008(2) -0.006(2)
N1 0.022(2) 0.018(2) 0.037(3) -0.005(2) 0.004(2) -0.006(2)
N2 0.020(2) 0.028(2) 0.012(2) 0.0010(10) -0.007(2) 0.003(2)
C1 0.045(4) 0.045(3) 0.021(3) -0.006(2) 0.005(3) 0.011(2)
C2 0.041(3) 0.020(2) 0.041(4) -0.007(2) 0.023(3) 0.006(2)
C3 0.030(3) 0.035(3) 0.049(4) -0.017(2) 0.008(3) -0.004(2)
C4 0.033(3) 0.028(2) 0.046(4) 0.000(3) 0.025(2) 0.014(2)
C5 0.047(4) 0.034(3) 0.029(3) -0.010(2) 0.034(2) -0.008(2)
C6 0.049(3) 0.036(2) 0.018(2) 0.008(3) 0.014(3) -0.007(2)
C7 0.050(4) 0.038(3) 0.019(3) -0.007(2) 0.021(3) 0.008(2)
C8 0.036(4) 0.050(3) 0.030(4) -0.004(3) 0.017(3) -0.005(3)
C9 0.047(4) 0.039(3) 0.034(4) 0.027(3) 0.011(3) -0.008(3)
C10 0.053(4) 0.034(2) 0.018(3) -0.005(3) 0.012(3) -0.016(2)
C11 0.022(3) 0.030(2) 0.042(4) 0.002(2) -0.016(3) -0.010(3)
C12 0.030(3) 0.028(2) 0.031(3) 0.007(3) -0.007(2) 0.006(3)
C13 0.036(3) 0.013(2) 0.040(4) 0.008(2) 0.002(3) 0.005(2)
C14 0.032(3) 0.046(3) 0.066(5) 0.005(3) 0.013(3) -0.012(3)
C15 0.062(5) 0.048(4) 0.044(4) -0.002(3) -0.026(3) 0.019(3)
C16 0.061(4) 0.022(2) 0.059(4) -0.016(3) -0.003(4) 0.001(2)
C17 0.028(3) 0.017(2) 0.025(3) 0.004(2) -0.010(2) 0.002(2)
C18 0.028(3) 0.037(3) 0.045(4) -0.005(3) 0.001(2) -0.001(3)
C19 0.030(3) 0.026(2) 0.071(5) 0.005(2) -0.003(3) 0.022(2)
C20 0.082(5) 0.029(2) 0.041(3) -0.018(3) 0.002(5) -0.015(3)

loop_
_atom_type_symbol
_atom_type_scat_dispersion_real
_atom_type_scat_dispersion_imag
_atom_type_scat_source
C 0.002 0.002
;International Tables for Crystallography
(1992, Vol. C, Tables 4.2.6.8 and 6.1.1.1)
;
H 0.000 0.000
;International Tables for Crystallography
(1992, Vol. C, Table 6.1.1.2)
;
Mo -1.825 0.688
;International Tables for Crystallography
(1992, Vol. C, Tables 4.2.6.8 and 6.1.1.1)
;
N 0.004 0.003
;International Tables for Crystallography
(1992, Vol. C, Tables 4.2.6.8 and 6.1.1.1)
;
O 0.008 0.006
;International Tables for Crystallography
(1992, Vol. C, Tables 4.2.6.8 and 6.1.1.1)
;
Si 0.072 0.071
;International Tables for Crystallography
(1992, Vol. C, Tables 4.2.6.8 and 6.1.1.1)
;

loop_
_geom_angle_atom_site_label_1
_geom_angle_atom_site_label_2
_geom_angle_atom_site_label_3
_geom_angle
_geom_angle_publ_flag
O3 Mo1 O4 67.20(10) yes
O3 Mo1 N1 90.1(2) yes
O3 Mo1 C1 92.2(2) no
O3 Mo1 C2 82.5(2) no
O3 Mo1 C3 106.3(2) no
O3 Mo1 C4 138.6(2) no
O3 Mo1 C5 128.9(2) no
O3 Mo1 C13 139.3(2) yes
O4 Mo1 N1 124.4(2) yes
O4 Mo1 C1 133.7(2) no
O4 Mo1 C2 99.2(2) no
O4 Mo1 C3 87.8(2) no
O4 Mo1 C4 110.3(2) no
O4 Mo1 C5 143.5(2) no
O4 Mo1 C13 81.8(2) yes
N1 Mo1 C1 95.2(2) no
N1 Mo1 C2 128.6(2) no
N1 Mo1 C3 147.8(2) no
N1 Mo1 C4 118.8(2) no
N1 Mo1 C5 90.7(2) no
N1 Mo1 C13 86.2(2) yes
C1 Mo1 C2 35.1(2) no
C1 Mo1 C3 57.5(2) no
C1 Mo1 C4 58.5(2) no
C1 Mo1 C5 36.8(2) no
C1 Mo1 C13 128.4(2) no
C2 Mo1 C3 32.9(2) no
C2 Mo1 C4 56.5(2) no
C2 Mo1 C5 58.2(2) no
C2 Mo1 C13 129.7(2) no
C3 Mo1 C4 34.5(2) no
C3 Mo1 C5 57.4(2) no
C3 Mo1 C13 97.8(2) no
C4 Mo1 C5 34.1(2) no
C4 Mo1 C13 75.9(2) no
C5 Mo1 C13 91.7(2) no
O3 Mo2 O4 67.40(10) yes
O3 Mo2 N2 121.4(2) yes
O3 Mo2 C6 133.5(2) no
O3 Mo2 C7 99.3(2) no
O3 Mo2 C8 91.8(2) no
O3 Mo2 C9 114.2(2) no
O3 Mo2 C10 147.9(2) no
O3 Mo2 C17 79.90(10) yes
O4 Mo2 N2 89.40(10) yes
O4 Mo2 C6 90.4(2) no
O4 Mo2 C7 82.1(2) no
O4 Mo2 C8 109.7(2) no
O4 Mo2 C9 139.8(2) no
O4 Mo2 C10 125.1(2) no
O4 Mo2 C17 138.4(2) yes
N2 Mo2 C6 97.4(2) no
N2 Mo2 C7 131.2(2) no
N2 Mo2 C8 146.4(2) no
N2 Mo2 C9 117.2(2) no
N2 Mo2 C10 89.8(2) no
N2 Mo2 C17 86.3(2) yes
C6 Mo2 C7 35.3(2) no
C6 Mo2 C8 56.6(2) no
C6 Mo2 C9 58.4(2) no
C6 Mo2 C10 35.5(2) no
C6 Mo2 C17 131.1(2) no
C7 Mo2 C8 33.9(2) no
C7 Mo2 C9 57.7(2) no
C7 Mo2 C10 58.8(2) no
C7 Mo2 C17 129.6(2) no
C8 Mo2 C9 33.2(2) no
C8 Mo2 C10 56.6(2) no
C8 Mo2 C17 95.8(2) no
C9 Mo2 C10 35.5(2) no
C9 Mo2 C17 76.5(2) no
C10 Mo2 C17 96.2(2) no
C13 Si1 C14 114.6(2) no
C13 Si1 C15 109.5(3) no
C13 Si1 C16 109.1(3) no
C14 Si1 C15 107.4(3) no
C14 Si1 C16 108.3(3) no
C15 Si1 C16 107.7(3) no
C17 Si2 C18 109.4(3) no
C17 Si2 C19 109.3(3) no
C17 Si2 C20 114.7(3) no
C18 Si2 C19 107.6(3) no
C18 Si2 C20 108.3(3) no
C19 Si2 C20 107.4(3) no
Mo1 O3 Mo2 110.2(2) yes
Mo1 O3 C11 122.7(3) yes
Mo2 O3 C11 127.1(3) yes
Mo1 O4 Mo2 105.2(2) yes
Mo1 O4 C12 124.2(3) yes
Mo2 O4 C12 118.3(3) yes
Mo1 N1 O1 170.1(4) yes
Mo2 N2 O2 170.1(5) yes
Mo1 C1 C2 76.8(4) no
Mo1 C1 C5 71.3(3) no
Mo1 C1 H1 117.1 no
C2 C1 C5 105.7(6) no
C2 C1 H1 127.2 no
C5 C1 H1 127.1 no
Mo1 C2 C1 68.1(3) no
Mo1 C2 C3 75.0(3) no
Mo1 C2 H2 123.1 no
C1 C2 C3 109.6(5) no
C1 C2 H2 125.2 no
C3 C2 H2 125.2 no
Mo1 C3 C2 72.1(3) no
Mo1 C3 C4 70.0(3) no
Mo1 C3 H3 123.4 no
C2 C3 C4 107.5(5) no
C2 C3 H3 126.3 no
C4 C3 H3 126.2 no
Mo1 C4 C3 75.5(3) no
Mo1 C4 C5 69.5(3) no
Mo1 C4 H4 121.1 no
C3 C4 C5 108.8(5) no
C3 C4 H4 125.6 no
C5 C4 H4 125.6 no
Mo1 C5 C1 71.9(3) no
Mo1 C5 C4 76.4(4) no
Mo1 C5 H5 117.9 no
C1 C5 C4 108.3(5) no
C1 C5 H5 125.8 no
C4 C5 H5 125.8 no
Mo2 C6 C7 75.1(3) no
Mo2 C6 C10 72.4(3) no
Mo2 C6 H6 118.6 no
C7 C6 C10 108.8(6) no
C7 C6 H6 125.6 no
C10 C6 H6 125.6 no
Mo2 C7 C6 69.6(3) no
Mo2 C7 C8 75.2(3) no
Mo2 C7 H7 119.9 no
C6 C7 C8 105.6(5) no
C6 C7 H7 127.3 no
C8 C7 H7 127.1 no
Mo2 C8 C7 70.8(3) no
Mo2 C8 C9 70.6(4) no
Mo2 C8 H8 125.6 no
C7 C8 C9 110.9(6) no
C7 C8 H8 124.6 no
C9 C8 H8 124.6 no
Mo2 C9 C8 76.2(3) no
Mo2 C9 C10 70.3(3) no
Mo2 C9 H9 119.1 no
C8 C9 C10 107.4(6) no
C8 C9 H9 126.3 no
C10 C9 H9 126.4 no
Mo2 C10 C6 72.0(3) no
Mo2 C10 C9 74.3(3) no
Mo2 C10 H10 119.2 no
C6 C10 C9 107.1(5) no
C6 C10 H10 126.5 no
C9 C10 H10 126.4 no
O3 C11 H11 109.5 no
O3 C11 H12 109.5 no
O3 C11 H13 109.6 no
H11 C11 H12 109.4 no
H11 C11 H13 109.4 no
H12 C11 H13 109.5 no
O4 C12 H14 109.5 no
O4 C12 H15 109.5 no
O4 C12 H16 109.5 no
H14 C12 H15 109.5 no
H14 C12 H16 109.4 no
H15 C12 H16 109.5 no
Mo1 C13 Si1 117.8(3) yes
Mo1 C13 H17 107.3 no
Mo1 C13 H18 107.3 no
Si1 C13 H17 107.4 no
Si1 C13 H18 107.4 no
H17 C13 H18 109.4 no
Si1 C14 H19 109.5 no
Si1 C14 H20 109.5 no
Si1 C14 H21 109.5 no
H19 C14 H20 109.5 no
H19 C14 H21 109.5 no
H20 C14 H21 109.4 no
Si1 C15 H22 109.4 no
Si1 C15 H23 109.4 no
Si1 C15 H24 109.4 no
H22 C15 H23 109.5 no
H22 C15 H24 109.6 no
H23 C15 H24 109.6 no
Si1 C16 H25 109.5 no
Si1 C16 H26 109.6 no
Si1 C16 H27 109.6 no
H25 C16 H26 109.3 no
H25 C16 H27 109.3 no
H26 C16 H27 109.5 no
Mo2 C17 Si2 124.6(3) yes
Mo2 C17 H28 105.6 no
Mo2 C17 H29 105.6 no
Si2 C17 H28 105.6 no
Si2 C17 H29 105.5 no
H28 C17 H29 109.4 no
Si2 C18 H30 109.5 no
Si2 C18 H31 109.5 no
Si2 C18 H32 109.5 no
H30 C18 H31 109.5 no
H30 C18 H32 109.4 no
H31 C18 H32 109.4 no
Si2 C19 H33 109.6 no
Si2 C19 H34 109.6 no
Si2 C19 H35 109.5 no
H33 C19 H34 109.5 no
H33 C19 H35 109.3 no
H34 C19 H35 109.3 no
Si2 C20 H36 109.4 no
Si2 C20 H37 109.4 no
Si2 C20 H38 109.3 no
H36 C20 H37 109.6 no
H36 C20 H38 109.5 no
H37 C20 H38 109.6 no

loop_
_geom_bond_atom_site_label_1
_geom_bond_atom_site_label_2
_geom_bond_site_symmetry_1
_geom_bond_site_symmetry_2
_geom_bond_distance
_geom_bond_publ_flag
Mo1 O3 . . 2.093(3) yes
Mo1 O4 . . 2.216(4) yes
Mo1 N1 . . 1.769(4) yes
Mo1 C1 . . 2.315(6) no
Mo1 C2 . . 2.428(5) no
Mo1 C3 . . 2.465(6) no
Mo1 C4 . . 2.393(6) no
Mo1 C5 . . 2.307(5) no
Mo1 C13 . . 2.227(5) yes
Mo2 O3 . . 2.144(3) yes
Mo2 O4 . . 2.160(3) yes
Mo2 N2 . . 1.776(4) yes
Mo2 C6 . . 2.332(5) no
Mo2 C7 . . 2.404(5) no
Mo2 C8 . . 2.462(6) no
Mo2 C9 . . 2.390(6) no
Mo2 C10 . . 2.337(5) no
Mo2 C17 . . 2.237(5) yes
Si1 C13 . . 1.865(6) no
Si1 C14 . . 1.890(6) no
Si1 C15 . . 1.897(7) no
Si1 C16 . . 1.880(5) no
Si2 C17 . . 1.860(5) no
Si2 C18 . . 1.874(6) no
Si2 C19 . . 1.866(6) no
Si2 C20 . . 1.872(7) no
O1 N1 . . 1.216(5) yes
O2 N2 . . 1.201(4) yes
O3 C11 . . 1.393(6) no
O4 C12 . . 1.394(6) no
C1 C2 . . 1.435(8) no
C1 C5 . . 1.459(8) no
C1 H1 . . 0.98 no
C2 C3 . . 1.385(8) no
C2 H2 . . 0.98 no
C3 C4 . . 1.444(8) no
C3 H3 . . 0.98 no
C4 C5 . . 1.380(9) no
C4 H4 . . 0.98 no
C5 H5 . . 0.98 no
C6 C7 . . 1.436(9) no
C6 C10 . . 1.425(7) no
C6 H6 . . 0.98 no
C7 C8 . . 1.421(9) no
C7 H7 . . 0.98 no
C8 C9 . . 1.388(8) no
C8 H8 . . 0.98 no
C9 C10 . . 1.441(9) no
C9 H9 . . 0.98 no
C10 H10 . . 0.98 no
C11 H11 . . 0.98 no
C11 H12 . . 0.98 no
C11 H13 . . 0.98 no
C12 H14 . . 0.98 no
C12 H15 . . 0.98 no
C12 H16 . . 0.98 no
C13 H17 . . 0.98 no
C13 H18 . . 0.98 no
C14 H19 . . 0.98 no
C14 H20 . . 0.98 no
C14 H21 . . 0.98 no
C15 H22 . . 0.98 no
C15 H23 . . 0.98 no
C15 H24 . . 0.98 no
C16 H25 . . 0.98 no
C16 H26 . . 0.98 no
C16 H27 . . 0.98 no
C17 H28 . . 0.98 no
C17 H29 . . 0.98 no
C18 H30 . . 0.98 no
C18 H31 . . 0.98 no
C18 H32 . . 0.98 no
C19 H33 . . 0.98 no
C19 H34 . . 0.98 no
C19 H35 . . 0.98 no
C20 H36 . . 0.98 no
C20 H37 . . 0.98 no
C20 H38 . . 0.98 no

loop_
_geom_contact_atom_site_label_1
_geom_contact_atom_site_label_2
_geom_contact_distance
_geom_contact_site_symmetry_2
_geom_contact_publ_flag
O1 C4 3.200(7) 4_455 no
O1 C10 3.203(7) 3_544 no
O2 C5 3.249(7) 2_665 no
C3 C19 3.554(8) 4_565 no

loop_
_geom_torsion_atom_site_label_1
_geom_torsion_atom_site_label_2
_geom_torsion_atom_site_label_3
_geom_torsion_atom_site_label_4
_geom_torsion
_geom_torsion_publ_flag
Mo1 O3 Mo2 O4 -25.40(10) no
Mo1 O3 Mo2 N2 49.1(2) no
Mo1 O3 Mo2 C6 -92.8(3) no
Mo1 O3 Mo2 C7 -102.7(2) no
Mo1 O3 Mo2 C8 -136.0(2) no
Mo1 O3 Mo2 C9 -161.4(2) no
Mo1 O3 Mo2 C10 -146.0(3) no
Mo1 O3 Mo2 C17 128.4(2) no
Mo1 O4 Mo2 O3 23.20(10) no
Mo1 O4 Mo2 N2 -101.5(2) no
Mo1 O4 Mo2 C6 161.1(2) no
Mo1 O4 Mo2 C7 126.8(2) no
Mo1 O4 Mo2 C8 106.7(2) no
Mo1 O4 Mo2 C9 124.5(3) no
Mo1 O4 Mo2 C10 169.2(2) no
Mo1 O4 Mo2 C17 -17.8(3) no
Mo1 C1 C2 C3 64.0(5) no
Mo1 C1 C5 C4 -68.3(4) no
Mo1 C2 C1 C5 -65.9(4) no
Mo1 C2 C3 C4 61.4(4) no
Mo1 C3 C2 C1 -59.7(4) no
Mo1 C3 C4 C5 62.0(4) no
Mo1 C4 C3 C2 -62.7(4) no
Mo1 C4 C5 C1 65.3(4) no
Mo1 C5 C1 C2 69.8(4) no
Mo1 C5 C4 C3 -65.8(4) no
Mo1 C13 Si1 C14 -23.0(4) no
Mo1 C13 Si1 C15 -143.7(3) no
Mo1 C13 Si1 C16 98.6(3) no
Mo2 O3 Mo1 O4 24.70(10) no
Mo2 O3 Mo1 N1 152.4(2) no
Mo2 O3 Mo1 C1 -112.4(2) no
Mo2 O3 Mo1 C2 -78.6(2) no
Mo2 O3 Mo1 C3 -55.7(2) no
Mo2 O3 Mo1 C4 -70.6(3) no
Mo2 O3 Mo1 C5 -116.7(2) no
Mo2 O3 Mo1 C13 68.2(3) no
Mo2 O4 Mo1 O3 -23.80(10) no
Mo2 O4 Mo1 N1 -97.2(2) no
Mo2 O4 Mo1 C1 46.2(3) no
Mo2 O4 Mo1 C2 54.0(2) no
Mo2 O4 Mo1 C3 84.9(2) no
Mo2 O4 Mo1 C4 111.6(2) no
Mo2 O4 Mo1 C5 101.4(3) no
Mo2 O4 Mo1 C13 -176.9(2) no
Mo2 C6 C7 C8 -67.3(4) no
Mo2 C6 C10 C9 66.5(4) no
Mo2 C7 C6 C10 65.1(4) no
Mo2 C7 C8 C9 -59.4(5) no
Mo2 C8 C7 C6 63.4(4) no
Mo2 C8 C9 C10 -63.8(4) no
Mo2 C9 C8 C7 59.5(5) no
Mo2 C9 C10 C6 -65.0(4) no
Mo2 C10 C6 C7 -66.9(4) no
Mo2 C10 C9 C8 67.8(5) no
Mo2 C17 Si2 C18 77.5(4) no
Mo2 C17 Si2 C19 -165.0(3) no
Mo2 C17 Si2 C20 -44.3(4) no
Si1 C13 Mo1 O3 34.1(5) no
Si1 C13 Mo1 O4 74.0(3) no
Si1 C13 Mo1 N1 -51.6(3) no
Si1 C13 Mo1 C1 -145.1(3) no
Si1 C13 Mo1 C2 169.2(2) no
Si1 C13 Mo1 C3 160.5(3) no
Si1 C13 Mo1 C4 -172.6(4) no
Si1 C13 Mo1 C5 -142.1(3) no
Si2 C17 Mo2 O3 -150.9(4) no
Si2 C17 Mo2 O4 -113.0(3) no
Si2 C17 Mo2 N2 -28.1(3) no
Si2 C17 Mo2 C6 68.5(4) no
Si2 C17 Mo2 C7 115.3(3) no
Si2 C17 Mo2 C8 118.2(3) no
Si2 C17 Mo2 C9 91.0(4) no
Si2 C17 Mo2 C10 61.3(3) no
O3 Mo1 O4 C12 -164.9(4) no
O3 Mo1 C1 C2 73.6(4) no
O3 Mo1 C1 C5 -174.5(4) no
O3 Mo1 C2 C1 -104.8(4) no
O3 Mo1 C2 C3 136.4(4) no
O3 Mo1 C3 C2 -45.4(4) no
O3 Mo1 C3 C4 -162.4(3) no
O3 Mo1 C4 C3 26.0(5) no
O3 Mo1 C4 C5 -90.9(4) no
O3 Mo1 C5 C1 7.1(5) no
O3 Mo1 C5 C4 121.9(4) no
O3 Mo2 O4 C12 167.1(4) no
O3 Mo2 C6 C7 -17.2(5) no
O3 Mo2 C6 C10 -133.0(4) no
O3 Mo2 C7 C6 167.4(3) no
O3 Mo2 C7 C8 -79.3(4) no
O3 Mo2 C8 C7 104.0(4) no
O3 Mo2 C8 C9 -134.5(4) no
O3 Mo2 C9 C8 51.5(5) no
O3 Mo2 C9 C10 166.0(3) no
O3 Mo2 C10 C6 89.8(5) no
O3 Mo2 C10 C9 -24.6(6) no
O4 Mo1 O3 C11 -155.6(5) no
O4 Mo1 C1 C2 13.5(5) no
O4 Mo1 C1 C5 125.4(4) no
O4 Mo1 C2 C1 -170.1(4) no
O4 Mo1 C2 C3 71.0(4) no
O4 Mo1 C3 C2 -110.9(4) no
O4 Mo1 C3 C4 132.1(4) no
O4 Mo1 C4 C3 -52.3(4) no
O4 Mo1 C4 C5 -169.2(3) no
O4 Mo1 C5 C1 -97.6(5) no
O4 Mo1 C5 C4 17.2(5) no
O4 Mo2 O3 C11 154.9(5) no
O4 Mo2 C6 C7 -75.7(4) no
O4 Mo2 C6 C10 168.6(4) no
O4 Mo2 C7 C6 102.0(4) no
O4 Mo2 C7 C8 -144.7(4) no
O4 Mo2 C8 C7 37.4(4) no
O4 Mo2 C8 C9 158.9(4) no
O4 Mo2 C9 C8 -31.6(6) no
O4 Mo2 C9 C10 82.9(5) no
O4 Mo2 C10 C6 -14.0(5) no
O4 Mo2 C10 C9 -128.4(4) no
N1 Mo1 O3 C11 -27.9(4) no
N1 Mo1 O4 C12 121.6(4) no
N1 Mo1 C1 C2 163.9(4) no
N1 Mo1 C1 C5 -84.2(4) no
N1 Mo1 C2 C1 -20.7(5) no
N1 Mo1 C2 C3 -139.5(4) no
N1 Mo1 C3 C2 72.5(5) no
N1 Mo1 C3 C4 -44.6(6) no
N1 Mo1 C4 C3 154.8(4) no
N1 Mo1 C4 C5 37.9(4) no
N1 Mo1 C5 C1 97.7(4) no
N1 Mo1 C5 C4 -147.5(4) no
N2 Mo2 O3 C11 -130.6(4) no
N2 Mo2 O4 C12 42.4(4) no
N2 Mo2 C6 C7 -165.1(4) no
N2 Mo2 C6 C10 79.2(4) no
N2 Mo2 C7 C6 19.8(5) no
N2 Mo2 C7 C8 133.1(4) no
N2 Mo2 C8 C7 -83.9(5) no
N2 Mo2 C8 C9 37.6(6) no
N2 Mo2 C9 C8 -157.7(4) no
N2 Mo2 C9 C10 -43.2(4) no
N2 Mo2 C10 C6 -103.1(4) no
N2 Mo2 C10 C9 142.5(4) no
C1 Mo1 O3 C11 67.3(4) no
C1 Mo1 O4 C12 -94.9(4) no
C1 Mo1 C2 C3 -118.8(5) no
C1 Mo1 C3 C2 36.7(4) no
C1 Mo1 C3 C4 -80.4(4) no
C1 Mo1 C4 C3 77.3(4) no
C1 Mo1 C4 C5 -39.6(3) no
C1 Mo1 C5 C4 114.8(5) no
C1 C2 Mo1 C3 118.8(5) no
C1 C2 Mo1 C4 81.5(4) no
C1 C2 Mo1 C5 40.8(4) no
C1 C2 Mo1 C13 102.9(4) no
C1 C2 C3 C4 1.7(7) no
C1 C5 Mo1 C2 -38.9(4) no
C1 C5 Mo1 C3 -77.9(4) no
C1 C5 Mo1 C4 -114.8(5) no
C1 C5 Mo1 C13 -176.1(4) no
C1 C5 C4 C3 -0.4(7) no
C2 Mo1 O3 C11 101.1(4) no
C2 Mo1 O4 C12 -87.1(4) no
C2 Mo1 C1 C5 111.9(6) no
C2 Mo1 C3 C4 -117.0(5) no
C2 Mo1 C4 C3 35.4(3) no
C2 Mo1 C4 C5 -81.5(4) no
C2 Mo1 C5 C4 75.9(4) no
C2 C1 Mo1 C3 -34.3(3) no
C2 C1 Mo1 C4 -75.3(4) no
C2 C1 Mo1 C5 -111.9(6) no
C2 C1 Mo1 C13 -106.8(4) no
C2 C1 C5 C4 1.4(7) no
C2 C3 Mo1 C4 117.0(5) no
C2 C3 Mo1 C5 80.7(4) no
C2 C3 Mo1 C13 167.7(4) no
C2 C3 C4 C5 -0.8(7) no
C3 Mo1 O3 C11 124.0(4) no
C3 Mo1 O4 C12 -56.2(4) no
C3 Mo1 C1 C5 77.6(4) no
C3 Mo1 C4 C5 -116.9(5) no
C3 Mo1 C5 C4 36.9(3) no
C3 C2 Mo1 C4 -37.3(4) no
C3 C2 Mo1 C5 -78.0(4) no
C3 C2 Mo1 C13 -15.9(5) no
C3 C2 C1 C5 -1.9(7) no
C3 C4 Mo1 C5 116.9(5) no
C3 C4 Mo1 C13 -127.8(4) no
C4 Mo1 O3 C11 109.1(5) no
C4 Mo1 O4 C12 -29.5(4) no
C4 Mo1 C1 C5 36.6(3) no
C4 C3 Mo1 C5 -36.4(4) no
C4 C3 Mo1 C13 50.7(4) no
C4 C5 Mo1 C13 -61.3(4) no
C5 Mo1 O3 C11 63.0(5) no
C5 Mo1 O4 C12 -39.7(5) no
C5 C1 Mo1 C13 5.0(5) no
C5 C4 Mo1 C13 115.3(4) no
C6 Mo2 O3 C11 87.6(5) no
C6 Mo2 O4 C12 -55.0(4) no
C6 Mo2 C7 C8 113.3(5) no
C6 Mo2 C8 C7 -39.4(3) no
C6 Mo2 C8 C9 82.1(4) no
C6 Mo2 C9 C8 -76.1(4) no
C6 Mo2 C9 C10 38.4(3) no
C6 Mo2 C10 C9 -114.4(6) no
C6 C7 Mo2 C8 -113.3(5) no
C6 C7 Mo2 C9 -79.7(4) no
C6 C7 Mo2 C10 -37.8(3) no
C6 C7 Mo2 C17 -108.0(4) no
C6 C7 C8 C9 4.0(7) no
C6 C10 Mo2 C7 37.5(4) no
C6 C10 Mo2 C8 77.8(4) no
C6 C10 Mo2 C9 114.4(6) no
C6 C10 Mo2 C17 170.7(4) no
C6 C10 C9 C8 2.8(7) no
C7 Mo2 O3 C11 77.6(5) no
C7 Mo2 O4 C12 -89.4(4) no
C7 Mo2 C6 C10 -115.7(6) no
C7 Mo2 C8 C9 121.5(6) no
C7 Mo2 C9 C8 -34.3(4) no
C7 Mo2 C9 C10 80.2(4) no
C7 Mo2 C10 C9 -76.9(4) no
C7 C6 Mo2 C8 37.9(3) no
C7 C6 Mo2 C9 77.4(4) no
C7 C6 Mo2 C10 115.7(6) no
C7 C6 Mo2 C17 103.4(4) no
C7 C6 C10 C9 -0.3(7) no
C7 C8 Mo2 C9 -121.5(6) no
C7 C8 Mo2 C10 -82.3(4) no
C7 C8 Mo2 C17 -175.9(4) no
C7 C8 C9 C10 -4.3(8) no
C8 Mo2 O3 C11 44.3(5) no
C8 Mo2 O4 C12 -109.4(4) no
C8 Mo2 C6 C10 -77.8(4) no
C8 Mo2 C9 C10 114.5(6) no
C8 Mo2 C10 C9 -36.6(4) no
C8 C7 Mo2 C9 33.5(4) no
C8 C7 Mo2 C10 75.5(4) no
C8 C7 Mo2 C17 5.3(5) no
C8 C7 C6 C10 -2.2(7) no
C8 C9 Mo2 C10 -114.5(6) no
C8 C9 Mo2 C17 123.7(5) no
C9 Mo2 O3 C11 18.9(5) no
C9 Mo2 O4 C12 -91.7(4) no
C9 Mo2 C6 C10 -38.3(4) no
C9 C8 Mo2 C10 39.2(4) no
C9 C8 Mo2 C17 -54.4(4) no
C9 C10 Mo2 C17 56.3(4) no
C10 Mo2 O3 C11 34.3(6) no
C10 Mo2 O4 C12 -46.9(4) no
C10 C6 Mo2 C17 -12.4(5) no
C10 C9 Mo2 C17 -121.8(4) no
C11 O3 Mo1 C13 -112.1(4) no
C11 O3 Mo2 C17 -51.3(4) no
C12 O4 Mo1 C13 42.0(4) no
C12 O4 Mo2 C17 126.1(4) no
